data_7246439
loop_
_publ_author_name
'Berseneva, Anna A.'
'Klepov, Vladislav V.'
'Tisdale, Hunter B.'
'zur Loye, Hans-Conrad'

_publ_section_title
;
 Flux-assisted polytypism in the [Na2Cl]GaQ2 heterolayered salt-inclusion
 chalcogenide family
;
_journal_issue 15
_journal_name_full CrystEngComm
_journal_page_first 2307
_journal_page_last 2312
_journal_paper_doi 10.1039/D3CE00074E
_journal_volume 25
_journal_year 2023
_chemical_formula_moiety 'Cl0.908 Ga I0.092 Na2 Se2'
_chemical_formula_sum 'Cl0.91 Ga I0.09 Na2 Se2'
_chemical_formula_weight 317.53
_space_group_crystal_system orthorhombic
_space_group_IT_number 63
_space_group_name_Hall '-C 2c 2'
_space_group_name_H-M_alt 'C m c m'
_atom_sites_solution_primary iterative
_audit_creation_date 2021-04-20
_audit_creation_method
;
Olex2 1.3
(compiled 2020.11.12 svn.r5f609507 for OlexSys, GUI svn.r6272)
;
_audit_update_record
;
2023-01-11 deposited with the CCDC.	2023-03-14 downloaded from the CCDC.
;
_cell_angle_alpha 90
_cell_angle_beta 90
_cell_angle_gamma 90
_cell_formula_units_Z 16
_cell_length_a 7.597(2)
_cell_length_b 41.001(11)
_cell_length_c 7.583(2)
_cell_measurement_reflns_used 8770
_cell_measurement_temperature 300(2)
_cell_measurement_theta_max 33.41
_cell_measurement_theta_min 2.69
_cell_volume 2362.0(11)
_computing_cell_refinement 'SAINT v8.37A (Bruker, 2015)'
_computing_data_reduction 'SAINT v8.37A (Bruker, 2015)'
_computing_molecular_graphics 'Olex2 1.3 (Dolomanov et al., 2009)'
_computing_publication_material 'Olex2 1.3 (Dolomanov et al., 2009)'
_computing_structure_refinement 'SHELXL 2018/3 (Sheldrick, 2015)'
_computing_structure_solution 'olex2.solve 1.3 (Bourhis et al., 2015)'
_diffrn_ambient_temperature 299.85
_diffrn_measured_fraction_theta_full 0.996
_diffrn_measured_fraction_theta_max 0.997
_diffrn_measurement_device_type 'Bruker APEX-II CCD'
_diffrn_measurement_method '\f and \w scans'
_diffrn_radiation_type MoK\a
_diffrn_radiation_wavelength 0.71073
_diffrn_reflns_av_R_equivalents 0.0508
_diffrn_reflns_av_unetI/netI 0.0194
_diffrn_reflns_Laue_measured_fraction_full 0.996
_diffrn_reflns_Laue_measured_fraction_max 0.997
_diffrn_reflns_limit_h_max 9
_diffrn_reflns_limit_h_min -9
_diffrn_reflns_limit_k_max 53
_diffrn_reflns_limit_k_min -53
_diffrn_reflns_limit_l_max 9
_diffrn_reflns_limit_l_min -9
_diffrn_reflns_number 45040
_diffrn_reflns_point_group_measured_fraction_full 0.996
_diffrn_reflns_point_group_measured_fraction_max 0.997
_diffrn_reflns_theta_full 25.242
_diffrn_reflns_theta_max 27.500
_diffrn_reflns_theta_min 2.727
_diffrn_source_current 1.4
_diffrn_source_power 0.07
_diffrn_source_voltage 50.0
_diffrn_standards_number 0
_exptl_absorpt_coefficient_mu 17.871
_exptl_absorpt_correction_T_max 0.7466
_exptl_absorpt_correction_T_min 0.2150
_exptl_absorpt_correction_type multi-scan
_exptl_absorpt_process_details
;
SADABS-2016/2 (Bruker,2016/2) was used for absorption correction.
wR2(int) was 0.1853 before and 0.0925 after correction.
The Ratio of minimum to maximum transmission is 0.2880.
The \l/2 correction factor is Not present.
;
_exptl_crystal_colour colourless
_exptl_crystal_colour_primary colourless
_exptl_crystal_density_diffrn 3.572
_exptl_crystal_description block
_exptl_crystal_F_000 2261
_exptl_crystal_size_max 0.2
_exptl_crystal_size_mid 0.05
_exptl_crystal_size_min 0.05
_refine_diff_density_max 1.280
_refine_diff_density_min -1.110
_refine_diff_density_rms 0.326
_refine_ls_extinction_coef 0.00102(12)
_refine_ls_extinction_expression Fc^*^=kFc[1+0.001xFc^2^\l^3^/sin(2\q)]^-1/4^
_refine_ls_extinction_method 'SHELXL-2018/3 (Sheldrick 2018)'
_refine_ls_goodness_of_fit_ref 1.145
_refine_ls_hydrogen_treatment undef
_refine_ls_matrix_type full
_refine_ls_number_parameters 83
_refine_ls_number_reflns 1557
_refine_ls_number_restraints 0
_refine_ls_restrained_S_all 1.145
_refine_ls_R_factor_all 0.0439
_refine_ls_R_factor_gt 0.0402
_refine_ls_shift/su_max 0.001
_refine_ls_shift/su_mean 0.000
_refine_ls_structure_factor_coef Fsqd
_refine_ls_weighting_details 'w=1/[\s^2^(Fo^2^)+(0.0624P)^2^+29.5575P] where P=(Fo^2^+2Fc^2^)/3'
_refine_ls_weighting_scheme calc
_refine_ls_wR_factor_gt 0.1121
_refine_ls_wR_factor_ref 0.1173
_reflns_Friedel_coverage 0.000
_reflns_number_gt 1371
_reflns_number_total 1557
_reflns_threshold_expression 'I > 2\s(I)'
_cod_data_source_file d3ce00074e2.cif
_cod_data_source_block ab1063a_orc_na2clgase2_fulls_0
_cod_depositor_comments 'Adding full bibliography for 7246434--7246439.cif.'
_cod_database_code 7246439
_shelx_shelxl_version_number 2018/3
_shelx_space_group_comment
;
The symmetry employed for this shelxl refinement is uniquely defined
by the following loop, which should always be used as a source of
symmetry information in preference to the above space-group names.
They are only intended as comments.
;
_shelx_estimated_absorpt_t_max 0.469
_shelx_estimated_absorpt_t_min 0.124
_olex2_refinement_description
;
1. Shared sites
{I1, Cl1}
{I2, Cl2}
2. Uiso/Uaniso restraints and constraints
Uanis(I1) = Uanis(Cl1)
Uanis(I2) = Uanis(Cl2)
3. Others
 Sof(I1)=0.5*(1-FVAR(2))
 Sof(Cl1)=0.5*FVAR(2)
 Sof(I2)=0.5*(1-FVAR(3))
 Sof(Cl2)=0.5*FVAR(3)
;
_olex2_submission_special_instructions 'No special instructions were received'

loop_
_space_group_symop_operation_xyz
'x, y, z'
'-x, -y, z+1/2'
'-x, y, -z+1/2'
'x, -y, -z'
'x+1/2, y+1/2, z'
'-x+1/2, -y+1/2, z+1/2'
'-x+1/2, y+1/2, -z+1/2'
'x+1/2, -y+1/2, -z'
'-x, -y, -z'
'x, y, -z-1/2'
'x, -y, z-1/2'
'-x, y, z'
'-x+1/2, -y+1/2, -z'
'x+1/2, y+1/2, -z-1/2'
'x+1/2, -y+1/2, z-1/2'
'-x+1/2, y+1/2, z'

loop_
_atom_site_label
_atom_site_type_symbol
_atom_site_fract_x
_atom_site_fract_y
_atom_site_fract_z
_atom_site_U_iso_or_equiv
_atom_site_adp_type
_atom_site_occupancy
_atom_site_site_symmetry_order
_atom_site_calc_flag
_atom_site_refinement_flags_posn
_atom_site_refinement_flags_adp
_atom_site_refinement_flags_occupancy
_atom_site_disorder_assembly
_atom_site_disorder_group
Se2 Se 0.500000 0.30678(2) -0.250000 0.0186(3) Uani 1 4 d S T P . .
Se4 Se 1.000000 0.44328(2) 0.250000 0.0184(3) Uani 1 4 d S T P . .
Se3 Se 0.75997(7) 0.37498(2) -0.00994(7) 0.0197(2) Uani 1 1 d . . . . .
Se1 Se 0.500000 0.30597(2) 0.250000 0.0212(3) Uani 1 4 d S T P . .
Ga1 Ga 0.500000 0.34194(2) 0.00263(9) 0.0150(2) Uani 1 2 d S T P . .
Se5 Se 0.500000 0.44399(2) 0.250000 0.0212(3) Uani 1 4 d S T P . .
Ga2 Ga 0.74747(9) 0.40803(2) 0.250000 0.0150(2) Uani 1 2 d S T P . .
Cl1 Cl 0.000000 0.27893(4) 0.00022(19) 0.0261(6) Uani 0.894(5) 2 d S T P . .
Cl2 Cl 0.74999(18) 0.47118(4) 0.750000 0.0238(6) Uani 0.921(4) 2 d S T P . .
Na2 Na 0.2484(5) 0.25016(10) 0.250000 0.0396(10) Uani 1 2 d S T P . .
Na7 Na 1.000000 0.500000 1.000000 0.0355(12) Uani 1 4 d S T P . .
Na6 Na 0.500000 0.500000 0.500000 0.0349(12) Uani 1 4 d S T P . .
Na5 Na 0.500000 0.41849(14) 0.750000 0.0513(16) Uani 1 4 d S T P . .
Na3 Na 0.000000 0.33160(14) 0.250000 0.0504(16) Uani 1 4 d S T P . .
Na4 Na 1.000000 0.42040(14) 0.750000 0.0576(18) Uani 1 4 d S T P . .
Na1 Na 0.000000 0.32927(14) -0.250000 0.0547(18) Uani 1 4 d S T P . .
I1 I 0.000000 0.27893(4) 0.00022(19) 0.0261(6) Uani 0.106(5) 2 d S T P . .
I2 I 0.74999(18) 0.47118(4) 0.750000 0.0238(6) Uani 0.079(4) 2 d S T P . .

loop_
_atom_site_aniso_label
_atom_site_aniso_U_11
_atom_site_aniso_U_22
_atom_site_aniso_U_33
_atom_site_aniso_U_23
_atom_site_aniso_U_13
_atom_site_aniso_U_12
Se2 0.0321(6) 0.0108(5) 0.0129(5) 0.000 0.000 0.000
Se4 0.0123(5) 0.0110(4) 0.0318(6) 0.000 0.000 0.000
Se3 0.0180(3) 0.0227(4) 0.0184(3) -0.00530(17) 0.00338(17) -0.00529(18)
Se1 0.0356(6) 0.0126(5) 0.0153(5) 0.000 0.000 0.000
Ga1 0.0163(4) 0.0146(4) 0.0141(4) -0.0012(2) 0.000 0.000
Se5 0.0150(5) 0.0130(5) 0.0356(6) 0.000 0.000 0.000
Ga2 0.0143(4) 0.0139(4) 0.0167(4) 0.000 0.000 -0.0014(3)
Cl1 0.0326(9) 0.0216(9) 0.0240(9) 0.0004(5) 0.000 0.000
Cl2 0.0211(9) 0.0206(9) 0.0296(9) 0.000 0.000 0.0003(5)
Na2 0.0310(19) 0.044(2) 0.044(2) 0.000 0.000 -0.0015(15)
Na7 0.049(3) 0.023(2) 0.035(3) 0.0024(19) 0.000 0.000
Na6 0.047(3) 0.023(2) 0.035(3) -0.0024(18) 0.000 0.000
Na5 0.035(3) 0.028(3) 0.091(5) 0.000 0.000 0.000
Na3 0.091(5) 0.025(3) 0.035(3) 0.000 0.000 0.000
Na4 0.039(3) 0.030(3) 0.104(6) 0.000 0.000 0.000
Na1 0.100(5) 0.026(3) 0.038(3) 0.000 0.000 0.000
I1 0.0326(9) 0.0216(9) 0.0240(9) 0.0004(5) 0.000 0.000
I2 0.0211(9) 0.0206(9) 0.0296(9) 0.000 0.000 0.0003(5)

loop_
_atom_type_symbol
_atom_type_description
_atom_type_scat_dispersion_real
_atom_type_scat_dispersion_imag
_atom_type_scat_source
Cl Cl 0.1484 0.1585 'International Tables Vol C Tables 4.2.6.8 and 6.1.1.4'
Ga Ga 0.2307 1.6083 'International Tables Vol C Tables 4.2.6.8 and 6.1.1.4'
I I -0.4742 1.8119 'International Tables Vol C Tables 4.2.6.8 and 6.1.1.4'
Na Na 0.0362 0.0249 'International Tables Vol C Tables 4.2.6.8 and 6.1.1.4'
Se Se -0.0929 2.2259 'International Tables Vol C Tables 4.2.6.8 and 6.1.1.4'

loop_
_geom_angle_atom_site_label_1
_geom_angle_atom_site_label_2
_geom_angle_atom_site_label_3
_geom_angle
_geom_angle_site_symmetry_1
_geom_angle_site_symmetry_3
_geom_angle_publ_flag
Ga1 Se2 Ga1 106.08(5) 10 . ?
Ga1 Se2 Na2 117.88(4) 10 15 ?
Ga1 Se2 Na2 117.88(4) 10 13 ?
Ga1 Se2 Na2 117.88(4) . 13 ?
Ga1 Se2 Na2 117.88(4) . 15 ?
Na2 Se2 Na2 77.91(15) 13 15 ?
Ga2 Se4 Ga2 106.02(5) . 3_755 ?
Ga2 Se4 Na7 117.800(18) 3_755 2_764 ?
Ga2 Se4 Na7 117.799(18) . 2_764 ?
Ga2 Se4 Na7 117.799(17) . 1_554 ?
Ga2 Se4 Na7 117.800(18) 3_755 1_554 ?
Na7 Se4 Na7 78.37(3) 2_764 1_554 ?
Ga1 Se3 Na5 80.24(7) . 1_554 ?
Ga1 Se3 Na3 97.48(7) . 1_655 ?
Ga1 Se3 Na4 145.74(3) . 1_554 ?
Ga1 Se3 Na1 99.32(7) . 1_655 ?
Ga2 Se3 Ga1 104.75(3) . . ?
Ga2 Se3 Na5 97.31(7) . 1_554 ?
Ga2 Se3 Na3 80.28(7) . 1_655 ?
Ga2 Se3 Na4 99.35(8) . 1_554 ?
Ga2 Se3 Na1 145.70(3) . 1_655 ?
Na3 Se3 Na5 176.199(18) 1_655 1_554 ?
Na4 Se3 Na5 72.78(7) 1_554 1_554 ?
Na4 Se3 Na3 110.43(6) 1_554 1_655 ?
Na4 Se3 Na1 71.89(12) 1_554 1_655 ?
Na1 Se3 Na5 110.70(6) 1_655 1_554 ?
Na1 Se3 Na3 72.59(6) 1_655 1_655 ?
Ga1 Se1 Ga1 103.66(5) 10_556 . ?
Ga1 Se1 Na2 118.31(4) 10_556 3_655 ?
Ga1 Se1 Na2 118.31(4) . 3_655 ?
Ga1 Se1 Na2 118.31(4) . . ?
Ga1 Se1 Na2 118.31(4) 10_556 . ?
Na2 Se1 Na2 79.74(15) . 3_655 ?
Se3 Ga1 Se2 107.94(3) 12_655 . ?
Se3 Ga1 Se2 107.94(3) . . ?
Se3 Ga1 Se3 110.98(4) 12_655 . ?
Se1 Ga1 Se2 104.87(4) . . ?
Se1 Ga1 Se3 112.37(3) . 12_655 ?
Se1 Ga1 Se3 112.37(3) . . ?
Ga2 Se5 Ga2 103.80(6) . 3_655 ?
Ga2 Se5 Na6 118.417(17) 3_655 2_664 ?
Ga2 Se5 Na6 118.416(18) . . ?
Ga2 Se5 Na6 118.417(17) 3_655 . ?
Ga2 Se5 Na6 118.416(18) . 2_664 ?
Na6 Se5 Na6 79.08(3) . 2_664 ?
Se3 Ga2 Se4 107.99(3) . . ?
Se3 Ga2 Se4 108.00(3) 10_556 . ?
Se3 Ga2 Se3 110.85(4) . 10_556 ?
Se5 Ga2 Se4 104.91(4) . . ?
Se5 Ga2 Se3 112.37(3) . 10_556 ?
Se5 Ga2 Se3 112.37(3) . . ?
Se2 Na2 Na2 128.95(7) 13 3_655 ?
Se2 Na2 Na2 90.07(12) 13 13 ?
Se2 Na2 Na2 90.07(12) 13 13_556 ?
Se2 Na2 Na2 51.05(7) 13 3 ?
Se2 Na2 Na1 69.36(10) 13 13 ?
Se1 Na2 Se2 179.08(15) . 13 ?
Se1 Na2 Na2 50.13(8) . 3_655 ?
Se1 Na2 Na2 129.87(8) . 3 ?
Se1 Na2 Na2 89.92(12) . 13 ?
Se1 Na2 Na2 89.92(12) . 13_556 ?
Se1 Na2 Na1 109.72(11) . 13 ?
Cl1 Na2 Se2 84.71(9) 10_556 13 ?
Cl1 Na2 Se2 95.34(11) 13 13 ?
Cl1 Na2 Se2 95.34(11) 6 13 ?
Cl1 Na2 Se1 95.98(11) 10_556 . ?
Cl1 Na2 Se1 83.96(9) 13 . ?
Cl1 Na2 Se1 83.96(9) 6 . ?
Cl1 Na2 Cl1 179.70(14) 10_556 13 ?
Cl1 Na2 Cl1 80.21(11) 6 13 ?
Cl1 Na2 Cl1 99.50(3) 10_556 6 ?
Cl1 Na2 Na2 130.81(16) 10_556 13 ?
Cl1 Na2 Na2 130.46(6) 13 3 ?
Cl1 Na2 Na2 49.54(6) 6 3_655 ?
Cl1 Na2 Na2 49.77(6) 10_556 3 ?
Cl1 Na2 Na2 49.48(7) 13 13 ?
Cl1 Na2 Na2 49.54(6) 13 3_655 ?
Cl1 Na2 Na2 50.01(7) 10_556 13_556 ?
Cl1 Na2 Na2 129.69(16) 6 13 ?
Cl1 Na2 Na2 49.48(7) 6 13_556 ?
Cl1 Na2 Na2 130.46(6) 6 3 ?
Cl1 Na2 Na2 129.69(16) 13 13_556 ?
Cl1 Na2 Na2 130.23(6) 10_556 3_655 ?
Cl1 Na2 Na1 132.45(9) 10_556 13 ?
Cl1 Na2 Na1 47.34(7) 6 13 ?
Cl1 Na2 Na1 47.34(7) 13 13 ?
Na2 Na2 Na2 180.0(3) 3 3_655 ?
Na2 Na2 Na2 90.36(10) 3 13_556 ?
Na2 Na2 Na2 90.36(10) 3 13 ?
Na2 Na2 Na2 179.2(2) 13 13_556 ?
Na2 Na2 Na2 89.64(10) 13 3_655 ?
Na2 Na2 Na2 89.64(10) 13_556 3_655 ?
Na2 Na2 Na1 120.41(7) 3 13 ?
Na1 Na2 Na2 89.64(12) 13 13_556 ?
Na1 Na2 Na2 89.64(12) 13 13 ?
Na1 Na2 Na2 59.59(7) 13 3_655 ?
I1 Na2 Se2 84.71(9) . 13 ?
I1 Na2 Se1 95.98(11) . . ?
I1 Na2 Cl1 80.80(11) . 10_556 ?
I1 Na2 Cl1 99.50(3) . 13 ?
I1 Na2 Cl1 179.70(14) . 6 ?
I1 Na2 Na2 130.23(6) . 3_655 ?
I1 Na2 Na2 50.01(7) . 13 ?
I1 Na2 Na2 49.77(6) . 3 ?
I1 Na2 Na2 130.81(16) . 13_556 ?
I1 Na2 Na1 132.45(9) . 13 ?
Se4 Na7 Se4 180.00(2) 1_556 9_766 ?
Se4 Na7 Na7 50.814(16) 9_766 2_764 ?
Se4 Na7 Na7 50.814(16) 1_556 2_765 ?
Se4 Na7 Na7 129.186(16) 1_556 2_764 ?
Se4 Na7 Na7 129.186(16) 9_766 2_765 ?
Se4 Na7 Na6 90.0 1_556 2_665 ?
Se4 Na7 Na6 90.0 9_766 2_665 ?
Se4 Na7 Na4 69.34(5) 1_556 . ?
Se4 Na7 Na4 110.66(5) 9_766 . ?
Se4 Na7 Na4 110.66(5) 1_556 9_767 ?
Se4 Na7 Na4 69.34(5) 9_766 9_767 ?
Cl2 Na7 Se4 84.49(3) 3_756 9_766 ?
Cl2 Na7 Se4 95.51(3) 11_566 9_766 ?
Cl2 Na7 Se4 84.49(3) 11_566 1_556 ?
Cl2 Na7 Se4 95.51(3) 9_767 9_766 ?
Cl2 Na7 Se4 95.51(3) 3_756 1_556 ?
Cl2 Na7 Se4 84.49(3) 9_767 1_556 ?
Cl2 Na7 Cl2 80.75(5) 9_767 11_566 ?
Cl2 Na7 Cl2 99.25(5) 9_767 3_756 ?
Cl2 Na7 Cl2 180.0 11_566 3_756 ?
Cl2 Na7 Na7 130.28(2) 11_566 2_764 ?
Cl2 Na7 Na7 49.72(2) 3_756 2_764 ?
Cl2 Na7 Na7 49.72(2) 11_566 2_765 ?
Cl2 Na7 Na7 130.28(2) 3_756 2_765 ?
Cl2 Na7 Na7 49.72(2) 9_767 2_765 ?
Cl2 Na7 Na7 130.28(2) 9_767 2_764 ?
Cl2 Na7 Na6 49.63(3) 11_566 2_665 ?
Cl2 Na7 Na6 130.37(3) 3_756 2_665 ?
Cl2 Na7 Na6 130.37(3) 9_767 2_665 ?
Cl2 Na7 Na4 132.32(4) 9_767 . ?
Cl2 Na7 Na4 132.32(4) 3_756 9_767 ?
Cl2 Na7 Na4 47.68(4) 11_566 9_767 ?
Cl2 Na7 Na4 47.68(4) 3_756 . ?
Cl2 Na7 Na4 132.32(4) 11_566 . ?
Cl2 Na7 Na4 47.68(4) 9_767 9_767 ?
Na7 Na7 Na7 180.0 2_764 2_765 ?
Na7 Na7 Na6 90.0 2_765 2_665 ?
Na7 Na7 Na6 90.0 2_764 2_665 ?
Na4 Na7 Na7 120.15(5) . 2_765 ?
Na4 Na7 Na7 59.85(5) 9_767 2_765 ?
Na4 Na7 Na7 59.85(5) . 2_764 ?
Na4 Na7 Na7 120.15(5) 9_767 2_764 ?
Na4 Na7 Na6 90.0 . 2_665 ?
Na4 Na7 Na6 90.0 9_767 2_665 ?
Na4 Na7 Na4 180.0 9_767 . ?
I2 Na7 Se4 95.52(3) . 1_556 ?
I2 Na7 Se4 84.48(3) . 9_766 ?
I2 Na7 Cl2 180.0 . 9_767 ?
I2 Na7 Cl2 99.25(5) . 11_566 ?
I2 Na7 Cl2 80.75(5) . 3_756 ?
I2 Na7 Na7 130.28(2) . 2_765 ?
I2 Na7 Na7 49.72(2) . 2_764 ?
I2 Na7 Na6 49.63(3) . 2_665 ?
I2 Na7 Na4 47.69(4) . . ?
I2 Na7 Na4 132.32(4) . 9_767 ?
Se5 Na6 Se5 180.0 9_666 . ?
Se5 Na6 Na7 90.0 9_666 2_664 ?
Se5 Na6 Na7 90.0 9_666 2_764 ?
Se5 Na6 Na7 90.0 . 2_664 ?
Se5 Na6 Na7 90.0 . 2_764 ?
Se5 Na6 Na6 50.462(16) . 2_664 ?
Se5 Na6 Na6 50.460(17) 9_666 2_665 ?
Se5 Na6 Na6 129.539(16) . 2_665 ?
Se5 Na6 Na6 129.540(16) 9_666 2_664 ?
Se5 Na6 Na5 69.10(5) . . ?
Se5 Na6 Na5 110.90(5) 9_666 . ?
Cl2 Na6 Se5 84.22(3) 3_656 9_666 ?
Cl2 Na6 Se5 84.22(3) 11_565 . ?
Cl2 Na6 Se5 95.78(3) 11_565 9_666 ?
Cl2 Na6 Se5 95.78(3) 3_656 . ?
Cl2 Na6 Se5 95.78(3) 9_666 9_666 ?
Cl2 Na6 Se5 84.22(3) 9_666 . ?
Cl2 Na6 Cl2 180.00(5) 11_565 3_656 ?
Cl2 Na6 Cl2 99.26(5) 9_666 3_656 ?
Cl2 Na6 Cl2 80.74(5) 9_666 11_565 ?
Cl2 Na6 Na7 49.63(3) 3_656 2_664 ?
Cl2 Na6 Na7 49.63(3) 11_565 2_764 ?
Cl2 Na6 Na7 130.37(3) 3_656 2_764 ?
Cl2 Na6 Na7 130.37(3) 9_666 2_764 ?
Cl2 Na6 Na7 49.63(3) 9_666 2_664 ?
Cl2 Na6 Na7 130.37(2) 11_565 2_664 ?
Cl2 Na6 Na6 49.72(2) 9_666 2_664 ?
Cl2 Na6 Na6 49.72(2) 3_656 2_665 ?
Cl2 Na6 Na6 49.72(2) 11_565 2_664 ?
Cl2 Na6 Na6 130.28(2) 9_666 2_665 ?
Cl2 Na6 Na6 130.28(2) 11_565 2_665 ?
Cl2 Na6 Na6 130.28(2) 3_656 2_664 ?
Cl2 Na6 Na5 132.03(4) 9_666 . ?
Cl2 Na6 Na5 132.03(4) 11_565 . ?
Cl2 Na6 Na5 47.97(4) 3_656 . ?
Na7 Na6 Na7 180.0 2_664 2_764 ?
Na7 Na6 Na5 90.0 2_764 . ?
Na7 Na6 Na5 90.0 2_664 . ?
Na6 Na6 Na7 90.0 2_665 2_764 ?
Na6 Na6 Na7 90.0 2_664 2_764 ?
Na6 Na6 Na7 90.0 2_665 2_664 ?
Na6 Na6 Na7 90.0 2_664 2_664 ?
Na6 Na6 Na6 180.0 2_665 2_664 ?
Na6 Na6 Na5 119.57(4) 2_664 . ?
Na6 Na6 Na5 60.43(4) 2_665 . ?
I2 Na6 Se5 95.78(3) . . ?
I2 Na6 Se5 84.21(3) . 9_666 ?
I2 Na6 Cl2 80.74(5) . 3_656 ?
I2 Na6 Cl2 99.26(5) . 11_565 ?
I2 Na6 Cl2 180.0 . 9_666 ?
I2 Na6 Na7 49.63(3) . 2_764 ?
I2 Na6 Na7 130.37(3) . 2_664 ?
I2 Na6 Na6 130.28(2) . 2_664 ?
I2 Na6 Na6 49.72(2) . 2_665 ?
I2 Na6 Na5 47.97(4) . . ?
Se3 Na5 Se3 68.74(8) 3_655 12_656 ?
Se3 Na5 Se3 112.81(17) 3_655 1_556 ?
Se3 Na5 Se3 75.54(9) 1_556 12_656 ?
Se3 Na5 Se3 75.54(9) 3_655 10_556 ?
Se3 Na5 Se3 68.74(8) 1_556 10_556 ?
Se3 Na5 Se3 112.81(17) 12_656 10_556 ?
Se3 Na5 Na6 101.70(5) 1_556 2_665 ?
Se3 Na5 Na6 101.70(5) 10_556 . ?
Se3 Na5 Na6 139.45(8) 1_556 . ?
Se3 Na5 Na6 139.45(8) 10_556 2_665 ?
Se3 Na5 Na6 139.45(8) 3_655 2_665 ?
Se3 Na5 Na6 101.70(5) 3_655 . ?
Se3 Na5 Na6 101.70(5) 12_656 2_665 ?
Se3 Na5 Na6 139.45(8) 12_656 . ?
Se3 Na5 Na4 53.06(7) 10_556 . ?
Se3 Na5 Na4 128.59(11) 1_556 1_455 ?
Se3 Na5 Na4 53.06(7) 3_655 1_455 ?
Se3 Na5 Na4 128.59(11) 12_656 . ?
Se3 Na5 Na4 53.06(7) 12_656 1_455 ?
Se3 Na5 Na4 53.06(7) 1_556 . ?
Se3 Na5 Na4 128.59(11) 3_655 . ?
Se3 Na5 Na4 128.59(11) 10_556 1_455 ?
Cl2 Na5 Se3 90.64(3) 3_656 3_655 ?
Cl2 Na5 Se3 90.64(3) 3_656 12_656 ?
Cl2 Na5 Se3 145.08(7) 3_656 1_556 ?
Cl2 Na5 Se3 145.08(7) 3_656 10_556 ?
Cl2 Na5 Na6 49.22(8) 3_656 2_665 ?
Cl2 Na5 Na6 49.22(8) 3_656 . ?
Cl2 Na5 Na4 130.14(18) 3_656 . ?
Cl2 Na5 Na4 47.49(10) 3_656 1_455 ?
Cl2 Na5 I2 82.65(16) 3_656 . ?
Na6 Na5 Na6 59.13(9) 2_665 . ?
Na4 Na5 Na6 88.97(10) 1_455 . ?
Na4 Na5 Na6 88.97(10) . . ?
Na4 Na5 Na6 88.97(10) . 2_665 ?
Na4 Na5 Na6 88.97(10) 1_455 2_665 ?
Na4 Na5 Na4 177.6(2) . 1_455 ?
I2 Na5 Se3 145.08(7) . 12_656 ?
I2 Na5 Se3 145.08(7) . 3_655 ?
I2 Na5 Se3 90.64(3) . 1_556 ?
I2 Na5 Se3 90.64(3) . 10_556 ?
I2 Na5 Na6 49.21(8) . . ?
I2 Na5 Na6 49.21(8) . 2_665 ?
I2 Na5 Na4 47.50(10) . . ?
I2 Na5 Na4 130.14(18) . 1_455 ?
Se3 Na3 Se3 112.97(17) 10_456 12_655 ?
Se3 Na3 Se3 68.97(8) 3_655 10_456 ?
Se3 Na3 Se3 68.97(8) 1_455 12_655 ?
Se3 Na3 Se3 75.47(9) 3_655 12_655 ?
Se3 Na3 Se3 112.97(17) 3_655 1_455 ?
Se3 Na3 Se3 75.47(9) 1_455 10_456 ?
Se3 Na3 Na2 101.66(6) 1_455 3 ?
Se3 Na3 Na2 101.66(6) 12_655 . ?
Se3 Na3 Na2 139.40(8) 10_456 . ?
Se3 Na3 Na2 139.40(8) 1_455 . ?
Se3 Na3 Na2 101.66(6) 3_655 . ?
Se3 Na3 Na2 139.40(8) 3_655 3 ?
Se3 Na3 Na2 101.66(6) 10_456 3 ?
Se3 Na3 Na2 139.40(8) 12_655 3 ?
Se3 Na3 Na1 128.73(11) 3_655 . ?
Se3 Na3 Na1 128.73(11) 1_455 1_556 ?
Se3 Na3 Na1 53.28(6) 10_456 1_556 ?
Se3 Na3 Na1 53.28(6) 3_655 1_556 ?
Se3 Na3 Na1 53.28(6) 12_655 . ?
Se3 Na3 Na1 128.73(11) 12_655 1_556 ?
Se3 Na3 Na1 53.28(6) 1_455 . ?
Se3 Na3 Na1 128.73(11) 10_456 . ?
Cl1 Na3 Se3 144.95(7) 10_556 12_655 ?
Cl1 Na3 Se3 90.66(3) 10_556 3_655 ?
Cl1 Na3 Se3 144.95(7) 10_556 1_455 ?
Cl1 Na3 Se3 90.66(3) 10_556 10_456 ?
Cl1 Na3 Na2 49.12(8) 10_556 3 ?
Cl1 Na3 Na2 49.12(8) 10_556 . ?
Cl1 Na3 Na1 47.31(9) 10_556 1_556 ?
Cl1 Na3 Na1 129.82(18) 10_556 . ?
Cl1 Na3 I1 82.51(16) 10_556 . ?
Na2 Na3 Na2 58.95(14) 3 . ?
Na1 Na3 Na2 88.75(10) 1_556 3 ?
Na1 Na3 Na2 88.75(10) . . ?
Na1 Na3 Na2 88.75(10) 1_556 . ?
Na1 Na3 Na2 88.75(10) . 3 ?
Na1 Na3 Na1 177.1(2) . 1_556 ?
I1 Na3 Se3 144.95(7) . 3_655 ?
I1 Na3 Se3 90.66(3) . 12_655 ?
I1 Na3 Se3 144.95(7) . 10_456 ?
I1 Na3 Se3 90.66(3) . 1_455 ?
I1 Na3 Na2 49.12(8) . . ?
I1 Na3 Na2 49.12(8) . 3 ?
I1 Na3 Na1 129.82(18) . 1_556 ?
I1 Na3 Na1 47.31(9) . . ?
Se3 Na4 Se3 70.00(9) 12_756 1_556 ?
Se3 Na4 Se3 70.00(9) 10_556 3_755 ?
Se3 Na4 Se3 69.86(9) 10_556 1_556 ?
Se3 Na4 Se3 69.86(9) 12_756 3_755 ?
Se3 Na4 Se3 108.28(17) 10_556 12_756 ?
Se3 Na4 Se3 108.28(17) 1_556 3_755 ?
Se3 Na4 Na7 142.58(9) 10_556 . ?
Se3 Na4 Na7 142.58(9) 1_556 2_764 ?
Se3 Na4 Na7 142.58(9) 3_755 . ?
Se3 Na4 Na7 102.65(5) 10_556 2_764 ?
Se3 Na4 Na7 102.65(5) 1_556 . ?
Se3 Na4 Na7 102.65(5) 3_755 2_764 ?
Se3 Na4 Na7 102.65(5) 12_756 . ?
Se3 Na4 Na7 142.58(9) 12_756 2_764 ?
Se3 Na4 Na5 54.16(6) 3_755 1_655 ?
Se3 Na4 Na5 54.16(6) 10_556 . ?
Se3 Na4 Na5 124.15(12) 12_756 . ?
Se3 Na4 Na5 54.16(6) 1_556 . ?
Se3 Na4 Na5 54.16(6) 12_756 1_655 ?
Se3 Na4 Na5 124.15(12) 10_556 1_655 ?
Se3 Na4 Na5 124.15(12) 1_556 1_655 ?
Se3 Na4 Na5 124.15(12) 3_755 . ?
Se3 Na4 Na1 54.14(9) 12_756 1_656 ?
Se3 Na4 Na1 54.14(9) 1_556 1_656 ?
Se3 Na4 Na1 54.14(9) 3_755 1_656 ?
Se3 Na4 Na1 54.14(9) 10_556 1_656 ?
Cl2 Na4 Se3 145.02(5) 3_756 1_556 ?
Cl2 Na4 Se3 92.65(3) 3_756 3_755 ?
Cl2 Na4 Se3 92.65(3) 3_756 12_756 ?
Cl2 Na4 Se3 145.02(5) 3_756 10_556 ?
Cl2 Na4 Na7 50.30(9) 3_756 . ?
Cl2 Na4 Na7 50.30(9) 3_756 2_764 ?
Cl2 Na4 Na5 48.80(9) 3_756 1_655 ?
Cl2 Na4 Na5 133.56(19) 3_756 . ?
Cl2 Na4 Na1 137.62(9) 3_756 1_656 ?
Cl2 Na4 I2 84.75(18) 3_756 . ?
Na7 Na4 Na7 60.30(9) . 2_764 ?
Na7 Na4 Na5 91.02(10) 2_764 1_655 ?
Na7 Na4 Na5 91.02(10) 2_764 . ?
Na7 Na4 Na5 91.02(10) . . ?
Na7 Na4 Na5 91.02(10) . 1_655 ?
Na5 Na4 Na5 177.6(2) . 1_655 ?
Na1 Na4 Na7 149.85(5) 1_656 . ?
Na1 Na4 Na7 149.85(5) 1_656 2_764 ?
Na1 Na4 Na5 88.82(12) 1_656 . ?
Na1 Na4 Na5 88.82(12) 1_656 1_655 ?
I2 Na4 Se3 92.65(3) . 1_556 ?
I2 Na4 Se3 145.02(5) . 3_755 ?
I2 Na4 Se3 145.02(5) . 12_756 ?
I2 Na4 Se3 92.65(3) . 10_556 ?
I2 Na4 Na7 50.30(9) . . ?
I2 Na4 Na7 50.30(9) . 2_764 ?
I2 Na4 Na5 48.80(9) . . ?
I2 Na4 Na5 133.56(19) . 1_655 ?
I2 Na4 Na1 137.62(9) . 1_656 ?
Se3 Na1 Se3 107.95(17) 12_655 10_455 ?
Se3 Na1 Se3 69.83(9) 12_655 1_455 ?
Se3 Na1 Se3 69.69(9) 12_655 3_654 ?
Se3 Na1 Se3 69.83(9) 10_455 3_654 ?
Se3 Na1 Se3 69.69(9) 1_455 10_455 ?
Se3 Na1 Se3 107.95(17) 1_455 3_654 ?
Se3 Na1 Na2 142.84(8) 12_655 15_455 ?
Se3 Na1 Na2 142.84(8) 10_455 13 ?
Se3 Na1 Na2 102.56(6) 12_655 13 ?
Se3 Na1 Na2 142.84(8) 1_455 13 ?
Se3 Na1 Na2 102.56(6) 10_455 15_455 ?
Se3 Na1 Na2 102.56(6) 3_654 13 ?
Se3 Na1 Na2 102.56(6) 1_455 15_455 ?
Se3 Na1 Na2 142.84(8) 3_654 15_455 ?
Se3 Na1 Na3 54.13(6) 12_655 . ?
Se3 Na1 Na3 123.81(12) 10_455 . ?
Se3 Na1 Na3 123.81(12) 3_654 . ?
Se3 Na1 Na3 123.81(12) 1_455 1_554 ?
Se3 Na1 Na3 123.81(12) 12_655 1_554 ?
Se3 Na1 Na3 54.13(6) 3_654 1_554 ?
Se3 Na1 Na3 54.13(6) 1_455 . ?
Se3 Na1 Na3 54.13(6) 10_455 1_554 ?
Se3 Na1 Na4 53.98(8) 3_654 1_454 ?
Se3 Na1 Na4 53.98(8) 10_455 1_454 ?
Se3 Na1 Na4 53.98(8) 12_655 1_454 ?
Se3 Na1 Na4 53.98(8) 1_455 1_454 ?
Cl1 Na1 Se3 145.05(5) 10 12_655 ?
Cl1 Na1 Se3 145.05(5) 10 1_455 ?
Cl1 Na1 Se3 92.65(3) 10 3_654 ?
Cl1 Na1 Se3 92.65(3) 10 10_455 ?
Cl1 Na1 Na2 50.58(9) 10 13 ?
Cl1 Na1 Na2 50.58(9) 10 15_455 ?
Cl1 Na1 Na3 48.85(9) 10 1_554 ?
Cl1 Na1 Na3 134.03(18) 10 . ?
Cl1 Na1 Na4 137.41(9) 10 1_454 ?
Cl1 Na1 I1 85.18(17) 10 . ?
Na2 Na1 Na2 60.81(14) 15_455 13 ?
Na2 Na1 Na3 91.24(10) 15_455 1_554 ?
Na2 Na1 Na3 91.24(10) 13 1_554 ?
Na2 Na1 Na3 91.24(10) 15_455 . ?
Na2 Na1 Na3 91.24(10) 13 . ?
Na3 Na1 Na3 177.1(2) . 1_554 ?
Na4 Na1 Na2 149.59(7) 1_454 13 ?
Na4 Na1 Na2 149.59(7) 1_454 15_455 ?
Na4 Na1 Na3 88.56(12) 1_454 1_554 ?
Na4 Na1 Na3 88.56(12) 1_454 . ?
I1 Na1 Se3 92.66(3) . 1_455 ?
I1 Na1 Se3 145.05(5) . 3_654 ?
I1 Na1 Se3 92.66(3) . 12_655 ?
I1 Na1 Se3 145.05(5) . 10_455 ?
I1 Na1 Na2 50.58(9) . 13 ?
I1 Na1 Na2 50.58(9) . 15_455 ?
I1 Na1 Na3 48.85(9) . . ?
I1 Na1 Na3 134.03(18) . 1_554 ?
I1 Na1 Na4 137.41(9) . 1_454 ?
Na2 I1 Na2 80.50(3) 3 15_455 ?
Na2 I1 Na2 132.31(5) 3 13 ?
Na2 I1 Na2 80.45(12) 3 . ?
Na2 I1 Na2 132.31(5) . 15_455 ?
Na2 I1 Na2 80.50(3) . 13 ?
Na2 I1 Na2 80.92(12) 15_455 13 ?
Na3 I1 Na2 82.88(9) . . ?
Na3 I1 Na2 82.88(9) . 3 ?
Na3 I1 Na2 136.82(8) . 13 ?
Na3 I1 Na2 136.82(8) . 15_455 ?
Na1 I1 Na2 82.08(10) . 13 ?
Na1 I1 Na2 137.37(8) . 3 ?
Na1 I1 Na2 82.08(10) . 15_455 ?
Na1 I1 Na2 137.37(8) . . ?
Na1 I1 Na3 83.84(12) . . ?
Na7 I2 Na7 80.56(4) . 2_764 ?
Na6 I2 Na7 132.47(6) . . ?
Na6 I2 Na7 80.75(3) 2_665 . ?
Na6 I2 Na7 80.75(3) . 2_764 ?
Na6 I2 Na7 132.47(6) 2_665 2_764 ?
Na6 I2 Na6 80.56(4) . 2_665 ?
Na5 I2 Na7 136.92(4) . 2_764 ?
Na5 I2 Na7 136.92(4) . . ?
Na5 I2 Na6 82.82(7) . . ?
Na5 I2 Na6 82.82(7) . 2_665 ?
Na4 I2 Na7 82.02(7) . 2_764 ?
Na4 I2 Na7 82.02(7) . . ?
Na4 I2 Na6 137.25(4) . 2_665 ?
Na4 I2 Na6 137.25(4) . . ?
Na4 I2 Na5 83.70(13) . . ?

loop_
_geom_bond_atom_site_label_1
_geom_bond_atom_site_label_2
_geom_bond_distance
_geom_bond_site_symmetry_2
_geom_bond_publ_flag
Se2 Ga1 2.3973(10) 10 ?
Se2 Ga1 2.3974(10) . ?
Se2 Na2 3.002(4) 13 ?
Se2 Na2 3.002(4) 15 ?
Se4 Ga2 2.4019(10) . ?
Se4 Ga2 2.4020(10) 3_755 ?
Se4 Na7 3.0004(9) 2_764 ?
Se4 Na7 3.0004(9) 1_554 ?
Se3 Ga1 2.3969(8) . ?
Se3 Ga2 2.3939(8) . ?
Se3 Na5 3.225(3) 1_554 ?
Se3 Na3 3.221(3) 1_655 ?
Se3 Na4 3.179(4) 1_554 ?
Se3 Na1 3.186(3) 1_655 ?
Se1 Ga1 2.3859(10) 10_556 ?
Se1 Ga1 2.3860(10) . ?
Se1 Na2 2.982(4) 3_655 ?
Se1 Na2 2.982(4) . ?
Se5 Ga2 2.3892(11) . ?
Se5 Ga2 2.3893(11) 3_655 ?
Se5 Na6 2.9779(10) . ?
Se5 Na6 2.9779(10) 2_664 ?
Na2 Na2 3.775(7) 3 ?
Na2 Na2 3.7915(10) 13 ?
Na2 Na2 3.823(7) 3_655 ?
Na2 Na2 3.7915(10) 13_556 ?
Na2 Na1 3.776(6) 13 ?
Na2 I1 2.923(3) . ?
Na7 Na7 3.7915(10) 2_765 ?
Na7 Na7 3.7914(10) 2_764 ?
Na7 Na6 3.7986(10) 2_665 ?
Na7 Na4 3.774(5) 9_767 ?
Na7 Na4 3.774(5) . ?
Na7 I2 2.9322(12) . ?
Na6 Na6 3.7914(10) 2_665 ?
Na6 Na6 3.7914(10) 2_664 ?
Na6 Na5 3.842(5) . ?
Na6 I2 2.9321(12) . ?
Na5 Na4 3.7995(10) 1_455 ?
Na5 Na4 3.7995(10) . ?
Na5 I2 2.876(5) . ?
Na3 Na1 3.7926(10) . ?
Na3 Na1 3.7926(10) 1_556 ?
Na3 I1 2.872(4) . ?
Na4 Na1 3.736(8) 1_656 ?
Na4 I2 2.818(5) . ?
Na1 I1 2.804(4) . ?
